data_2103248
loop_
_publ_author_name
'Nassimbeni, Luigi R.'
'Su, Hong'

_publ_section_title
;
 Inclusion compounds of a diol host with xylidines: controlled
 stoichiometries
;
_journal_issue 2
_journal_name_full 'Acta Crystallographica Section B'
_journal_page_first 251
_journal_page_last 259
_journal_paper_doi 10.1107/S010876810101881X
_journal_volume 58
_journal_year 2002
_chemical_formula_moiety 'C18 H20 O2/2.5(C8 H11 N1)'
_chemical_formula_sum 'C38 H47.5 N2.5 O2'
_chemical_formula_weight 571.29
_chemical_name_common DHPC.2.5(26X)
_chemical_name_systematic
;
 1,1'-bis-(4-hydroxyphenyl)cyclohexane and 2,3-xylidine
;
_space_group_IT_number 2
_symmetry_cell_setting triclinic
_symmetry_space_group_name_Hall '-P 1'
_symmetry_space_group_name_H-M 'P -1'
_atom_sites_solution_hydrogens geom
_atom_sites_solution_primary direct
_atom_sites_solution_secondary difmap
_audit_creation_method SHELXL-97
_cell_angle_alpha 94.6610(10)
_cell_angle_beta 91.539(2)
_cell_angle_gamma 109.020(10)
_cell_formula_units_Z 4
_cell_length_a 7.8850(10)
_cell_length_b 10.0260(10)
_cell_length_c 43.761(3)
_cell_volume 3254.6(6)
_computing_cell_refinement 'DENZO-SMN (Otwinowski & Minor, 1997)'
_computing_data_collection 'COLLECT (2000)'
_computing_data_reduction 'DENZO-SMN (Otwinowski & Minor, 1997)'
_computing_publication_material 'SHELXL-97 (Sheldrick, 1997)'
_computing_structure_refinement 'SHELXL-97 (Sheldrick, 1997)'
_computing_structure_solution 'SHELXS-97 (Sheldrick, 1990)'
_diffrn_ambient_temperature 173(2)
_diffrn_measured_fraction_theta_full 0.729
_diffrn_measured_fraction_theta_max 0.729
_diffrn_measurement_device_type 'Nonius Kappa CCD diffractometer'
_diffrn_measurement_method '0.5\% \f scans and \w scans'
_diffrn_radiation_monochromator graphite
_diffrn_radiation_source 'fine-focus sealed tube'
_diffrn_radiation_type MoK\a
_diffrn_radiation_wavelength 0.71069
_diffrn_reflns_av_R_equivalents 0.0183
_diffrn_reflns_av_sigmaI/netI 0.0566
_diffrn_reflns_limit_h_max 8
_diffrn_reflns_limit_h_min -8
_diffrn_reflns_limit_k_max 11
_diffrn_reflns_limit_k_min -11
_diffrn_reflns_limit_l_max 50
_diffrn_reflns_limit_l_min -43
_diffrn_reflns_number 10828
_diffrn_reflns_theta_full 24.44
_diffrn_reflns_theta_max 24.44
_diffrn_reflns_theta_min 2.16
_exptl_absorpt_coefficient_mu 0.071
_exptl_absorpt_correction_T_max 0.9929
_exptl_absorpt_correction_T_min 0.9672
_exptl_absorpt_correction_type none
_exptl_crystal_colour colourless
_exptl_crystal_density_diffrn 1.166
_exptl_crystal_density_meas ?
_exptl_crystal_density_method 'not measured'
_exptl_crystal_description prism
_exptl_crystal_F_000 1236
_exptl_crystal_size_max 0.47
_exptl_crystal_size_mid 0.30
_exptl_crystal_size_min 0.10
_refine_diff_density_max 2.012
_refine_diff_density_min -1.036
_refine_ls_extinction_coef 0.002(7)
_refine_ls_extinction_expression Fc^*^=kFc[1+0.001xFc^2^\l^3^/sin(2\q)]^-1/4^
_refine_ls_extinction_method SHELXL
_refine_ls_goodness_of_fit_ref 2.500
_refine_ls_hydrogen_treatment mixed
_refine_ls_matrix_type full
_refine_ls_number_parameters 609
_refine_ls_number_reflns 7844
_refine_ls_number_restraints 3
_refine_ls_restrained_S_all 2.500
_refine_ls_R_factor_all 0.2239
_refine_ls_R_factor_gt 0.1885
_refine_ls_shift/su_max 0.040
_refine_ls_shift/su_mean 0.005
_refine_ls_structure_factor_coef Fsqd
_refine_ls_weighting_details 'calc w=1/[\s^2^(Fo^2^)+(0.2000P)^2^+0.0000P] where P=(Fo^2^+2Fc^2^)/3'
_refine_ls_weighting_scheme calc
_refine_ls_wR_factor_gt 0.5312
_refine_ls_wR_factor_ref 0.5647
_reflns_number_gt 5565
_reflns_number_total 7844
_reflns_threshold_expression >2sigma(I)
_cod_data_source_file an0588.cif
_cod_data_source_block dc26x2.5
_cod_depositor_comments
;
 Marking attached hydrogen atoms.

 Antanas Vaitkus,
 2017-08-16

The following automatic conversions were performed:
'_symmetry_cell_setting' value 'Triclinic' changed to 'triclinic'
according to '/home/saulius/struct/CIF-dictionaries/cif_core.dic'
dictionary named 'cif_core.dic' version 2.4.1 from 2010-06-29.

Automatic conversion script
Id: cif_fix_enum 1527 2010-12-29 10:47:43Z saulius 

The following automatic conversions were performed:

'_chemical_melting_point' value 'Not measured' was changed to '?' -
the value is undefined or not given.

Automatic conversion script
Id: cif_fix_values 1646 2011-03-28 12:23:43Z adriana 

The following automatic conversions were performed:

'_chemical_melting_point' value 'Not measured' was changed to '?' -
the value is undefined or not given.

'_symmetry_cell_setting' value
'Triclinic' changed to 'triclinic' according to
/home/saulius/struct/CIF-dictionaries/cif_core.dic dictionary named
'cif_core.dic' version 2.4.1 from 2010-06-29.

Automatic conversion script
Id: cif_fix_values 1715 2011-07-08 13:25:40Z adriana 

The following automatic conversions were performed:

'_exptl_crystal_density_meas' value 'N/A' was changed to '?' - the
value is perceived as not measured.

Automatic conversion script
Id: cif_fix_values 3008 2015-01-20 13:52:24Z robertas 
;
_cod_original_sg_symbol_H-M P-1
_cod_original_formula_sum 'C38 H47.50 N2.50 O2'
_cod_database_code 2103248

loop_
_symmetry_equiv_pos_as_xyz
'x, y, z'
'-x, -y, -z'

loop_
_atom_site_label
_atom_site_fract_x
_atom_site_fract_y
_atom_site_fract_z
_atom_site_U_iso_or_equiv
_atom_site_adp_type
_atom_site_calc_flag
_atom_site_refinement_flags
_atom_site_occupancy
_atom_site_type_symbol
_atom_site_attached_hydrogens
O2X 0.0568(7) 0.9608(5) 0.38811(13) 0.0346(15) Uani d D 1 O 0
H2X -0.015(15) 1.006(13) 0.377(3) 0.14(6) Uiso d D 1 H 0
O1X 0.2552(7) 1.2477(6) 0.60021(13) 0.0399(15) Uani d D 1 O 0
H1X 0.133(6) 1.212(9) 0.607(2) 0.06(3) Uiso d D 1 H 0
N1GC -0.0762(8) 1.1054(6) 0.34703(17) 0.0386(19) Uani d . 1 N 2
C15X 0.2188(9) 1.1806(7) 0.4176(2) 0.033(2) Uani d . 1 C 0
H15X 0.1555 1.2298 0.4067 0.039 Uiso calc R 1 H 0
C14X 0.3478(8) 1.2529(7) 0.44143(19) 0.0280(19) Uani d . 1 C 0
H14X 0.3682 1.3507 0.4470 0.034 Uiso calc R 1 H 0
C3X 0.7922(9) 1.4408(8) 0.45104(19) 0.032(2) Uani d . 1 C 0
H3X1 0.7159 1.3998 0.4320 0.039 Uiso calc R 1 H 0
H3X2 0.8506 1.5434 0.4494 0.039 Uiso calc R 1 H 0
C1X 0.5819(9) 1.2646(7) 0.48415(17) 0.0242(18) Uani d . 1 C 0
C7X 0.4899(9) 1.2577(7) 0.51427(19) 0.031(2) Uani d . 1 C 0
C10X 0.3249(10) 1.2445(7) 0.5711(2) 0.033(2) Uani d . 1 C 0
C16X 0.1855(9) 1.0373(8) 0.41012(18) 0.0276(19) Uani d . 1 C 0
C17X 0.2801(10) 0.9684(8) 0.42534(19) 0.032(2) Uani d . 1 C 0
H17X 0.2590 0.8705 0.4199 0.038 Uiso calc R 1 H 0
C8X 0.5864(10) 1.3236(8) 0.5420(2) 0.031(2) Uani d . 1 C 0
H8X 0.7117 1.3720 0.5415 0.037 Uiso calc R 1 H 0
C2GC -0.1659(10) 1.3076(8) 0.3670(2) 0.039(2) Uani d . 1 C 0
C2X 0.6735(10) 1.4215(8) 0.4785(2) 0.035(2) Uani d . 1 C 0
H2X1 0.5795 1.4652 0.4750 0.042 Uiso calc R 1 H 0
H2X2 0.7477 1.4723 0.4971 0.042 Uiso calc R 1 H 0
C6X 0.7347(9) 1.2005(8) 0.4872(2) 0.034(2) Uani d . 1 C 0
H6X1 0.8134 1.2484 0.5056 0.040 Uiso calc R 1 H 0
H6X2 0.6816 1.0990 0.4903 0.040 Uiso calc R 1 H 0
C9X 0.5081(10) 1.3213(8) 0.5698(2) 0.035(2) Uani d . 1 C 0
H9X 0.5771 1.3711 0.5878 0.042 Uiso calc R 1 H 0
C11X 0.2234(9) 1.1772(7) 0.54547(19) 0.0290(19) Uani d . 1 C 0
H11X 0.0995 1.1255 0.5466 0.035 Uiso calc R 1 H 0
C1GC -0.0382(10) 1.2572(8) 0.3542(2) 0.033(2) Uani d . 1 C 0
C18X 0.4084(9) 1.0415(7) 0.44898(18) 0.0275(18) Uani d . 1 C 0
H18X 0.4710 0.9916 0.4598 0.033 Uiso calc R 1 H 0
C13X 0.4449(9) 1.1845(8) 0.45684(19) 0.031(2) Uani d . 1 C 0
C12X 0.3052(9) 1.1853(8) 0.5170(2) 0.034(2) Uani d . 1 C 0
H12X 0.2329 1.1401 0.4990 0.041 Uiso calc R 1 H 0
C4GC 0.0429(13) 1.5486(9) 0.3664(2) 0.051(3) Uani d . 1 C 0
H4GC 0.0699 1.6479 0.3708 0.061 Uiso calc R 1 H 0
C3GC -0.1199(12) 1.4562(8) 0.3729(2) 0.044(2) Uani d . 1 C 0
H3GC -0.2056 1.4935 0.3818 0.052 Uiso calc R 1 H 0
C6GC 0.1281(10) 1.3479(8) 0.3471(2) 0.038(2) Uani d . 1 C 0
C5GC 0.1667(12) 1.4944(9) 0.3534(2) 0.048(2) Uani d . 1 C 0
H5GC 0.2799 1.5573 0.3485 0.058 Uiso calc R 1 H 0
C4X 0.9342(10) 1.3724(8) 0.4535(2) 0.042(2) Uani d . 1 C 0
H4X1 1.0225 1.4230 0.4706 0.051 Uiso calc R 1 H 0
H4X2 0.9984 1.3788 0.4343 0.051 Uiso calc R 1 H 0
C7GC -0.3441(12) 1.2118(9) 0.3743(2) 0.055(3) Uani d . 1 C 0
H7C1 -0.3991 1.1457 0.3563 0.083 Uiso calc R 1 H 0
H7C2 -0.4214 1.2680 0.3801 0.083 Uiso calc R 1 H 0
H7C3 -0.3297 1.1585 0.3915 0.083 Uiso calc R 1 H 0
C8GC 0.2693(11) 1.2911(10) 0.3330(2) 0.055(3) Uani d . 1 C 0
H8C1 0.3080 1.2363 0.3476 0.083 Uiso calc R 1 H 0
H8C2 0.3729 1.3706 0.3281 0.083 Uiso calc R 1 H 0
H8C3 0.2174 1.2299 0.3141 0.083 Uiso calc R 1 H 0
C5X 0.8481(10) 1.2142(8) 0.4595(2) 0.040(2) Uani d . 1 C 0
H5X1 0.7722 1.1610 0.4412 0.048 Uiso calc R 1 H 0
H5X2 0.9440 1.1725 0.4630 0.048 Uiso calc R 1 H 0
O2Y 0.8929(8) 0.5824(7) 0.23675(18) 0.060(2) Uani d D 1 O 0
H2Y 0.90(2) 0.526(18) 0.254(3) 0.21(9) Uiso d D 1 H 0
C15Y 0.7387(11) 0.3789(9) 0.2014(2) 0.046(2) Uani d . 1 C 0
H15Y 0.7966 0.3220 0.2108 0.055 Uiso calc R 1 H 0
C17Y 0.6866(11) 0.5972(9) 0.1971(2) 0.053(3) Uani d . 1 C 0
H17Y 0.7084 0.6933 0.2045 0.064 Uiso calc R 1 H 0
C14Y 0.6115(11) 0.3213(9) 0.1757(2) 0.047(2) Uani d . 1 C 0
H14Y 0.5830 0.2239 0.1688 0.057 Uiso calc R 1 H 0
C18Y 0.5727(12) 0.5402(10) 0.1727(3) 0.057(3) Uani d . 1 C 0
H18Y 0.5187 0.5989 0.1630 0.069 Uiso calc R 1 H 0
C16Y 0.7741(11) 0.5172(9) 0.2119(2) 0.049(3) Uani d . 1 C 0
C1Y 0.4139(13) 0.3416(11) 0.1307(3) 0.068(3) Uani d . 1 C 0
C13Y 0.5296(10) 0.4002(10) 0.1608(2) 0.047(3) Uani d . 1 C 0
C2Y 0.3142(13) 0.1793(12) 0.1292(3) 0.073(4) Uani d . 1 C 0
H2Y1 0.2511 0.1461 0.1088 0.087 Uiso calc R 1 H 0
H2Y2 0.4037 0.1304 0.1316 0.087 Uiso calc R 1 H 0
C6Y 0.2556(13) 0.4057(14) 0.1284(3) 0.076(4) Uani d . 1 C 0
H6Y1 0.3078 0.5104 0.1299 0.091 Uiso calc R 1 H 0
H6Y2 0.1913 0.3738 0.1080 0.091 Uiso calc R 1 H 0
C8GD 0.552(2) 0.8235(17) 0.0041(4) 0.120(5) Uiso d . 1 C 3
N1GA 0.0375(8) 0.4119(6) 0.27087(18) 0.043(2) Uani d . 1 N 2
C1GA -0.0058(10) 0.2632(8) 0.2645(2) 0.036(2) Uani d . 1 C 0
C2GA -0.1769(10) 0.1761(9) 0.2720(2) 0.038(2) Uani d . 1 C 0
C6GA 0.1093(11) 0.2044(8) 0.2501(2) 0.045(2) Uani d . 1 C 0
C4GA -0.1034(14) -0.0284(9) 0.2531(3) 0.063(3) Uani d . 1 C 0
H4GA -0.1366 -0.1285 0.2492 0.075 Uiso calc R 1 H 0
C3GA -0.2193(12) 0.0321(9) 0.2666(2) 0.049(3) Uani d . 1 C 0
H3GA -0.3320 -0.0275 0.2724 0.059 Uiso calc R 1 H 0
C7GA -0.3097(11) 0.2448(11) 0.2860(3) 0.062(3) Uani d . 1 C 0
H7A1 -0.4204 0.1704 0.2903 0.094 Uiso calc R 1 H 0
H7A2 -0.3377 0.3050 0.2715 0.094 Uiso calc R 1 H 0
H7A3 -0.2553 0.3024 0.3051 0.094 Uiso calc R 1 H 0
C5GA 0.0624(12) 0.0581(9) 0.2450(2) 0.054(3) Uani d . 1 C 0
H5GA 0.1444 0.0170 0.2361 0.065 Uiso calc R 1 H 0
C8GA 0.2956(11) 0.2983(10) 0.2414(3) 0.062(3) Uani d . 1 C 0
H8A1 0.3641 0.2381 0.2336 0.092 Uiso calc R 1 H 0
H8A2 0.3602 0.3590 0.2596 0.092 Uiso calc R 1 H 0
H8A3 0.2810 0.3576 0.2255 0.092 Uiso calc R 1 H 0
N1GB 0.5326(8) 0.8483(7) 0.34991(18) 0.044(2) Uani d . 1 N 2
C2GB 0.5781(10) 0.7107(8) 0.3035(2) 0.043(3) Uani d . 1 C 0
C1GB 0.4843(10) 0.7902(7) 0.3193(2) 0.035(2) Uani d . 1 C 0
C5GB 0.3022(10) 0.7659(8) 0.2720(2) 0.042(2) Uani d . 1 C 0
H5GB 0.2079 0.7842 0.2610 0.050 Uiso calc R 1 H 0
C6GB 0.3441(9) 0.8180(8) 0.3033(2) 0.036(2) Uani d . 1 C 0
C3GB 0.5341(11) 0.6617(8) 0.2731(2) 0.042(2) Uani d . 1 C 0
H3GB 0.5992 0.6084 0.2628 0.051 Uiso calc R 1 H 0
C4GB 0.3988(12) 0.6883(9) 0.2573(2) 0.051(3) Uani d . 1 C 0
H4GB 0.3707 0.6537 0.2363 0.062 Uiso calc R 1 H 0
C7GB 0.7345(12) 0.6824(10) 0.3203(3) 0.059(3) Uani d . 1 C 0
H7B1 0.7917 0.6328 0.3058 0.088 Uiso calc R 1 H 0
H7B2 0.6890 0.6237 0.3370 0.088 Uiso calc R 1 H 0
H7B3 0.8228 0.7727 0.3287 0.088 Uiso calc R 1 H 0
C8GB 0.2410(11) 0.9039(10) 0.3188(2) 0.054(3) Uani d . 1 C 0
H8B1 0.1406 0.9031 0.3050 0.081 Uiso calc R 1 H 0
H8B2 0.3206 1.0017 0.3238 0.081 Uiso calc R 1 H 0
H8B3 0.1944 0.8629 0.3377 0.081 Uiso calc R 1 H 0
C3Y 0.1760(12) 0.1376(11) 0.1543(3) 0.071(4) Uani d . 1 C 0
H3Y1 0.1151 0.0337 0.1517 0.086 Uiso calc R 1 H 0
H3Y2 0.2404 0.1624 0.1748 0.086 Uiso calc R 1 H 0
C5Y 0.1199(12) 0.3643(12) 0.1532(3) 0.071(3) Uani d . 1 C 0
H5Y1 0.1824 0.4014 0.1736 0.085 Uiso calc R 1 H 0
H5Y2 0.0270 0.4095 0.1503 0.085 Uiso calc R 1 H 0
C4Y 0.0331(13) 0.2126(14) 0.1528(3) 0.084(4) Uani d . 1 C 0
H4Y1 -0.0448 0.1765 0.1338 0.101 Uiso calc R 1 H 0
H4Y2 -0.0434 0.1916 0.1705 0.101 Uiso calc R 1 H 0
N1GD 0.7625(18) 0.6773(16) -0.0089(4) 0.145(5) Uiso d . 1 N 2
C1GD 0.8242(16) 0.8047(10) 0.0109(3) 0.142(6) Uiso d G 1 C 0
C2GD 0.9972(14) 0.8508(13) 0.0245(3) 0.175(8) Uiso d G 1 C 0
C3GD 1.0520(11) 0.9696(14) 0.0458(3) 0.121(5) Uiso d G 1 C 1
C4GD 0.9337(16) 1.0423(11) 0.0534(3) 0.152(7) Uiso d G 1 C 1
C5GD 0.7607(14) 0.9962(11) 0.0398(3) 0.123(5) Uiso d G 1 C 1
C6GD 0.7059(11) 0.8774(11) 0.0185(2) 0.085(4) Uiso d G 1 C 0
C1GE 0.2611(17) 0.8023(14) 0.1545(4) 0.114(5) Uiso d G 1 C 0
C2GE 0.443(2) 0.8655(17) 0.1628(3) 0.35(2) Uiso d G 1 C 0
C3GE 0.5684(13) 0.8879(16) 0.1404(5) 0.144(6) Uiso d G 1 C 1
C4GE 0.512(2) 0.8469(19) 0.1097(4) 0.303(17) Uiso d G 1 C 1
C5GE 0.330(3) 0.784(2) 0.1014(3) 0.194(9) Uiso d G 1 C 1
C6GE 0.2047(16) 0.7613(15) 0.1238(4) 0.187(9) Uiso d G 1 C 0
C7Y 0.5469(8) 0.3753(6) 0.10601(16) 0.079(3) Uiso d G 1 C 0
C8Y 0.5746(7) 0.4946(7) 0.09018(14) 0.186(9) Uiso d G 1 C 1
C9Y 0.7059(9) 0.5267(7) 0.06884(14) 0.228(12) Uiso d G 1 C 1
C10Y 0.8096(8) 0.4396(7) 0.06333(15) 0.191(9) Uiso d G 1 C 0
C11Y 0.7819(9) 0.3202(7) 0.07917(17) 0.141(6) Uiso d G 1 C 1
C12Y 0.6505(11) 0.2881(6) 0.10051(19) 0.105(4) Uiso d G 1 C 1
C8GE 0.0258(13) 0.7083(14) 0.1269(3) 0.218(11) Uiso d G 1 C 3
C7GD 1.1050(18) 0.7510(12) 0.0146(3) 0.202(10) Uiso d G 1 C 3
O1Y 0.9406(10) 0.4720(9) 0.04199(17) 0.194(6) Uiso d G 1 O 1
N1GE 0.1610(14) 0.7895(12) 0.1828(3) 0.182(7) Uiso d G 1 N 2
C7GE 0.5029(15) 0.9148(11) 0.1908(3) 0.186(9) Uiso d G 1 C 3

loop_
_atom_site_aniso_label
_atom_site_aniso_U_11
_atom_site_aniso_U_22
_atom_site_aniso_U_33
_atom_site_aniso_U_12
_atom_site_aniso_U_13
_atom_site_aniso_U_23
O2X 0.037(3) 0.028(3) 0.035(4) 0.008(2) -0.006(3) -0.004(2)
O1X 0.050(4) 0.046(3) 0.020(4) 0.011(3) 0.008(3) 0.003(2)
N1GC 0.036(4) 0.035(4) 0.044(5) 0.012(3) -0.009(3) 0.006(3)
C15X 0.026(4) 0.025(4) 0.049(6) 0.011(3) -0.001(4) 0.007(4)
C14X 0.023(4) 0.025(4) 0.039(6) 0.013(3) 0.003(4) 0.002(3)
C3X 0.032(4) 0.037(4) 0.026(6) 0.008(3) 0.005(4) 0.007(3)
C1X 0.029(4) 0.024(4) 0.015(5) 0.004(3) 0.000(3) -0.002(3)
C7X 0.032(4) 0.022(4) 0.041(6) 0.010(3) -0.001(4) 0.011(3)
C10X 0.046(5) 0.025(4) 0.029(6) 0.013(4) -0.001(4) 0.008(3)
C16X 0.021(4) 0.038(4) 0.020(5) 0.004(3) 0.002(3) 0.000(3)
C17X 0.039(4) 0.025(4) 0.031(6) 0.008(3) 0.001(4) 0.007(3)
C8X 0.028(4) 0.033(4) 0.031(6) 0.008(3) 0.000(4) 0.005(3)
C2GC 0.041(5) 0.037(5) 0.035(6) 0.008(4) -0.006(4) 0.002(4)
C2X 0.041(4) 0.030(4) 0.032(6) 0.010(4) -0.010(4) 0.003(3)
C6X 0.032(4) 0.033(4) 0.036(6) 0.011(3) -0.007(4) 0.003(3)
C9X 0.038(4) 0.028(4) 0.037(6) 0.008(3) -0.007(4) 0.002(3)
C11X 0.029(4) 0.031(4) 0.028(6) 0.010(3) 0.007(4) 0.000(3)
C1GC 0.042(5) 0.029(4) 0.030(6) 0.012(4) -0.009(4) 0.010(3)
C18X 0.031(4) 0.034(4) 0.015(5) 0.009(3) -0.006(3) -0.001(3)
C13X 0.026(4) 0.032(4) 0.032(6) 0.003(3) 0.003(4) 0.012(3)
C12X 0.031(4) 0.031(4) 0.038(6) 0.007(3) -0.007(4) 0.003(3)
C4GC 0.065(6) 0.038(5) 0.048(7) 0.014(5) -0.008(5) 0.005(4)
C3GC 0.064(6) 0.035(5) 0.035(6) 0.023(4) 0.001(4) 0.000(4)
C6GC 0.038(4) 0.032(5) 0.040(6) 0.007(4) -0.009(4) 0.004(4)
C5GC 0.049(5) 0.046(5) 0.041(7) 0.003(4) -0.001(5) 0.015(4)
C4X 0.032(4) 0.041(5) 0.047(7) 0.003(4) 0.009(4) 0.004(4)
C7GC 0.069(6) 0.048(6) 0.040(7) 0.011(5) 0.001(5) -0.003(4)
C8GC 0.049(5) 0.063(6) 0.056(8) 0.020(5) 0.005(5) 0.012(5)
C5X 0.040(4) 0.043(5) 0.042(7) 0.019(4) 0.015(4) 0.007(4)
O2Y 0.055(4) 0.057(4) 0.059(6) 0.014(3) -0.028(4) -0.020(4)
C15Y 0.046(5) 0.051(6) 0.036(7) 0.014(4) -0.016(4) -0.007(4)
C17Y 0.049(5) 0.044(5) 0.067(8) 0.023(4) -0.022(5) -0.016(5)
C14Y 0.042(5) 0.050(5) 0.046(7) 0.013(4) 0.007(5) -0.008(4)
C18Y 0.055(6) 0.069(7) 0.061(8) 0.043(5) -0.001(5) -0.007(5)
C16Y 0.042(5) 0.043(5) 0.061(8) 0.014(4) 0.000(5) 0.002(4)
C1Y 0.059(6) 0.080(8) 0.060(9) 0.022(6) -0.023(6) -0.015(6)
C13Y 0.031(4) 0.055(6) 0.048(7) 0.010(4) 0.004(4) -0.015(4)
C2Y 0.057(6) 0.085(8) 0.070(10) 0.026(6) -0.024(6) -0.034(6)
C6Y 0.050(6) 0.128(10) 0.042(9) 0.025(6) -0.021(6) -0.015(6)
N1GA 0.041(4) 0.025(4) 0.062(6) 0.008(3) -0.015(4) 0.006(3)
C1GA 0.036(4) 0.037(5) 0.032(6) 0.010(4) -0.004(4) 0.005(4)
C2GA 0.032(4) 0.054(5) 0.022(6) 0.004(4) -0.005(4) 0.006(4)
C6GA 0.037(5) 0.033(5) 0.057(7) 0.003(4) 0.001(4) 0.001(4)
C4GA 0.071(7) 0.027(5) 0.082(9) 0.006(5) -0.010(6) 0.007(5)
C3GA 0.050(5) 0.036(5) 0.045(7) -0.009(4) -0.006(5) 0.012(4)
C7GA 0.034(5) 0.091(8) 0.059(8) 0.009(5) 0.021(5) 0.027(6)
C5GA 0.057(6) 0.039(5) 0.060(8) 0.011(5) -0.001(5) -0.005(4)
C8GA 0.041(5) 0.050(6) 0.083(9) 0.000(4) 0.019(5) 0.003(5)
N1GB 0.035(4) 0.036(4) 0.049(6) -0.004(3) -0.012(4) 0.003(3)
C2GB 0.030(4) 0.029(4) 0.067(8) 0.004(4) 0.001(4) 0.022(4)
C1GB 0.034(4) 0.022(4) 0.039(6) -0.003(3) 0.009(4) 0.005(3)
C5GB 0.039(5) 0.033(5) 0.049(7) 0.004(4) -0.006(4) 0.013(4)
C6GB 0.027(4) 0.032(4) 0.051(7) 0.008(3) 0.008(4) 0.014(4)
C3GB 0.052(5) 0.031(4) 0.040(7) 0.007(4) 0.012(5) 0.008(4)
C4GB 0.055(5) 0.033(5) 0.054(7) -0.001(4) -0.007(5) 0.011(4)
C7GB 0.056(6) 0.047(5) 0.074(9) 0.017(4) -0.001(5) 0.013(5)
C8GB 0.045(5) 0.054(6) 0.058(8) 0.009(4) 0.003(5) 0.014(5)
C3Y 0.042(5) 0.069(7) 0.093(11) 0.013(5) 0.000(6) -0.026(6)
C5Y 0.045(6) 0.095(9) 0.068(10) 0.025(6) -0.022(6) -0.018(6)
C4Y 0.046(6) 0.108(10) 0.084(11) 0.014(6) 0.003(6) -0.025(7)

loop_
_atom_type_symbol
_atom_type_description
_atom_type_scat_dispersion_real
_atom_type_scat_dispersion_imag
_atom_type_scat_source
C C 0.0033 0.0016 'International Tables Vol C Tables 4.2.6.8 and 6.1.1.4'
H H 0.0000 0.0000 'International Tables Vol C Tables 4.2.6.8 and 6.1.1.4'
N N 0.0061 0.0033 'International Tables Vol C Tables 4.2.6.8 and 6.1.1.4'
O O 0.0106 0.0060 'International Tables Vol C Tables 4.2.6.8 and 6.1.1.4'

loop_
_geom_angle_atom_site_label_1
_geom_angle_atom_site_label_2
_geom_angle_atom_site_label_3
_geom_angle
C16X C15X C14X 119.2(7)
C13X C14X C15X 121.3(7)
C4X C3X C2X 112.8(7)
C7X C1X C2X 109.3(6)
C7X C1X C6X 108.6(6)
C2X C1X C6X 106.2(6)
C7X C1X C13X 111.1(6)
C2X C1X C13X 110.6(6)
C6X C1X C13X 111.0(6)
C8X C7X C12X 115.0(8)
C8X C7X C1X 121.2(6)
C12X C7X C1X 123.8(7)
C11X C10X C9X 121.2(8)
C11X C10X O1X 123.2(7)
C9X C10X O1X 115.6(7)
C17X C16X O2X 118.4(7)
C17X C16X C15X 119.9(7)
O2X C16X C15X 121.7(7)
C16X C17X C18X 120.4(7)
C9X C8X C7X 123.2(7)
C1GC C2GC C3GC 117.0(7)
C1GC C2GC C7GC 122.1(7)
C3GC C2GC C7GC 120.9(8)
C3X C2X C1X 113.5(6)
C5X C6X C1X 113.5(6)
C8X C9X C10X 119.1(7)
C10X C11X C12X 118.8(7)
C2GC C1GC C6GC 121.8(7)
C2GC C1GC N1GC 120.4(7)
C6GC C1GC N1GC 117.8(7)
C13X C18X C17X 121.0(7)
C14X C13X C18X 118.1(7)
C14X C13X C1X 120.7(7)
C18X C13X C1X 121.0(6)
C7X C12X C11X 122.7(7)
C3GC C4GC C5GC 118.6(8)
C4GC C3GC C2GC 122.8(8)
C1GC C6GC C5GC 118.9(8)
C1GC C6GC C8GC 121.5(7)
C5GC C6GC C8GC 119.6(7)
C4GC C5GC C6GC 120.9(8)
C3X C4X C5X 110.3(6)
C6X C5X C4X 110.7(7)
C16Y C15Y C14Y 118.3(8)
C18Y C17Y C16Y 121.0(8)
C13Y C14Y C15Y 123.0(8)
C17Y C18Y C13Y 123.4(9)
C15Y C16Y O2Y 122.8(8)
C15Y C16Y C17Y 118.7(9)
O2Y C16Y C17Y 118.5(8)
C7Y C1Y C13Y 104.0(7)
C7Y C1Y C2Y 110.7(8)
C13Y C1Y C2Y 112.4(9)
C7Y C1Y C6Y 115.9(9)
C13Y C1Y C6Y 110.6(9)
C2Y C1Y C6Y 103.4(8)
C14Y C13Y C18Y 115.5(9)
C14Y C13Y C1Y 121.9(8)
C18Y C13Y C1Y 122.2(9)
C3Y C2Y C1Y 113.2(8)
C5Y C6Y C1Y 114.1(10)
C6GA C1GA C2GA 120.3(7)
C6GA C1GA N1GA 121.9(7)
C2GA C1GA N1GA 117.7(7)
C3GA C2GA C1GA 118.4(8)
C3GA C2GA C7GA 122.0(7)
C1GA C2GA C7GA 119.6(7)
C1GA C6GA C5GA 119.7(8)
C1GA C6GA C8GA 120.9(7)
C5GA C6GA C8GA 119.3(8)
C3GA C4GA C5GA 119.3(8)
C2GA C3GA C4GA 121.9(8)
C4GA C5GA C6GA 120.3(9)
C3GB C2GB C1GB 120.7(8)
C3GB C2GB C7GB 119.9(9)
C1GB C2GB C7GB 119.3(9)
N1GB C1GB C6GB 119.4(7)
N1GB C1GB C2GB 122.0(8)
C6GB C1GB C2GB 118.5(8)
C4GB C5GB C6GB 120.2(8)
C1GB C6GB C5GB 119.3(8)
C1GB C6GB C8GB 120.9(8)
C5GB C6GB C8GB 119.8(8)
C4GB C3GB C2GB 121.3(9)
C3GB C4GB C5GB 120.0(9)
C4Y C3Y C2Y 112.5(11)
C4Y C5Y C6Y 113.2(10)
C5Y C4Y C3Y 110.1(8)
C2GD C1GD C6GD 120.0
C2GD C1GD N1GD 120.3(10)
C6GD C1GD N1GD 119.5(10)
C3GD C2GD C1GD 120.0
C3GD C2GD C7GD 127.5(11)
C1GD C2GD C7GD 112.4(11)
C2GD C3GD C4GD 120.0
C5GD C4GD C3GD 120.0
C6GD C5GD C4GD 120.0
C8GD C6GD C5GD 126.9(11)
C8GD C6GD C1GD 113.1(11)
C5GD C6GD C1GD 120.0
C2GE C1GE C6GE 120.0
C2GE C1GE N1GE 108.1(13)
C6GE C1GE N1GE 131.8(13)
C7GE C2GE C1GE 122.8(14)
C7GE C2GE C3GE 117.0(14)
C1GE C2GE C3GE 120.0
C2GE C3GE C4GE 120.0
C5GE C4GE C3GE 120.0
C6GE C5GE C4GE 120.0
C8GE C6GE C5GE 141.1(14)
C8GE C6GE C1GE 98.9(14)
C5GE C6GE C1GE 120.0
C8Y C7Y C12Y 120.0
C8Y C7Y C1Y 121.6(5)
C12Y C7Y C1Y 118.3(5)
C9Y C8Y C7Y 120.0
C8Y C9Y C10Y 120.0
O1Y C10Y C9Y 119.8
O1Y C10Y C11Y 120.2
C9Y C10Y C11Y 120.0
C12Y C11Y C10Y 120.0
C11Y C12Y C7Y 120.0

loop_
_geom_bond_atom_site_label_1
_geom_bond_atom_site_label_2
_geom_bond_distance
O2X C16X 1.366(9)
O1X C10X 1.403(10)
N1GC C1GC 1.458(10)
C15X C16X 1.383(10)
C15X C14X 1.411(11)
C14X C13X 1.379(10)
C3X C4X 1.497(11)
C3X C2X 1.528(11)
C1X C7X 1.517(11)
C1X C2X 1.546(10)
C1X C6X 1.546(10)
C1X C13X 1.565(10)
C7X C8X 1.406(11)
C7X C12X 1.413(10)
C10X C11X 1.353(11)
C10X C9X 1.403(10)
C16X C17X 1.364(10)
C17X C18X 1.403(10)
C8X C9X 1.377(11)
C2GC C1GC 1.378(11)
C2GC C3GC 1.413(11)
C2GC C7GC 1.481(12)
C6X C5X 1.514(11)
C11X C12X 1.414(11)
C1GC C6GC 1.390(11)
C18X C13X 1.380(10)
C4GC C3GC 1.369(12)
C4GC C5GC 1.378(13)
C6GC C5GC 1.402(12)
C6GC C8GC 1.530(12)
C4X C5X 1.555(11)
O2Y C16Y 1.383(11)
C15Y C16Y 1.360(12)
C15Y C14Y 1.434(12)
C17Y C18Y 1.339(13)
C17Y C16Y 1.400(12)
C14Y C13Y 1.365(13)
C18Y C13Y 1.385(12)
C1Y C7Y 1.506(13)
C1Y C13Y 1.542(13)
C1Y C2Y 1.554(15)
C1Y C6Y 1.583(15)
C2Y C3Y 1.550(16)
C6Y C5Y 1.529(16)
C8GD C6GD 1.280(17)
N1GA C1GA 1.418(10)
C1GA C6GA 1.374(12)
C1GA C2GA 1.412(11)
C2GA C3GA 1.370(12)
C2GA C7GA 1.543(13)
C6GA C5GA 1.389(12)
C6GA C8GA 1.541(11)
C4GA C3GA 1.374(14)
C4GA C5GA 1.386(13)
N1GB C1GB 1.408(11)
C2GB C3GB 1.375(12)
C2GB C1GB 1.408(12)
C2GB C7GB 1.535(12)
C1GB C6GB 1.407(11)
C5GB C4GB 1.389(13)
C5GB C6GB 1.416(13)
C6GB C8GB 1.501(13)
C3GB C4GB 1.363(12)
C3Y C4Y 1.548(15)
C5Y C4Y 1.449(16)
N1GD C1GD 1.419(17)
C1GD C2GD 1.3900
C1GD C6GD 1.3900
C2GD C3GD 1.3900
C2GD C7GD 1.554(14)
C3GD C4GD 1.3900
C4GD C5GD 1.3900
C5GD C6GD 1.3900
C1GE C2GE 1.3900
C1GE C6GE 1.3900
C1GE N1GE 1.478(14)
C2GE C7GE 1.297(15)
C2GE C3GE 1.3900
C3GE C4GE 1.3900
C4GE C5GE 1.3900
C5GE C6GE 1.3900
C6GE C8GE 1.351(15)
C7Y C8Y 1.3900
C7Y C12Y 1.3900
C8Y C9Y 1.3900
C9Y C10Y 1.3900
C10Y O1Y 1.3885
C10Y C11Y 1.3900
C11Y C12Y 1.3900

loop_
_geom_hbond_atom_site_label_D
_geom_hbond_atom_site_label_H
_geom_hbond_atom_site_label_A
_geom_hbond_site_symmetry_A
_geom_hbond_distance_DH
_geom_hbond_distance_HA
_geom_hbond_distance_DA
_geom_hbond_angle_DHA
O2X H2X N1GC . 0.98(3) 1.85(6) 2.783(8) 159(12)
O1X H1X O2X 2_576 0.97(3) 1.92(6) 2.752(7) 142(7)
O2Y H2Y N1GA 1_655 0.97(3) 2.01(13) 2.837(10) 141(16)

loop_
_cod_related_entry_id
_cod_related_entry_database
_cod_related_entry_code
1 ChemSpider 30654492
